data_2201312
loop_
_publ_author_name
'Elgemeie, Galal H.'
'Hussein, Mona M.'
'Jones, Peter G.'

_publ_section_title
2-(2',3',4',6'-Tetra-<i>O</i>-acetyl-\b-<small>D</small>-glucopyranosylthio)-4-pyridin-4-yl-6,7,8,9-tetrahydro-5<i>H</i>-cyclohepta[<i>b</i>]pyridine-3-carbonitrile
_journal_issue 11
_journal_name_full 'Acta Crystallographica Section E'
_journal_page_first o1244
_journal_page_last o1246
_journal_paper_doi 10.1107/S160053680201872X
_journal_volume 58
_journal_year 2002
_chemical_formula_sum 'C30 H33 N3 O9 S'
_chemical_formula_weight 611.65
_chemical_name_systematic
;
 2-(2',3',4',6'-Tetra-O-acetyl-\b-D-glucopyranosylthio)-4-pyridin-4-yl-
 6,7,8,9-tetrahydro-5H-cyclohepta[b]pyridine-3-carbonitrile
;
_space_group_IT_number 19
_symmetry_cell_setting orthorhombic
_symmetry_space_group_name_Hall 'P 2ac 2ab'
_symmetry_space_group_name_H-M 'P 21 21 21'
_atom_sites_solution_hydrogens geom
_atom_sites_solution_primary direct
_atom_sites_solution_secondary difmap
_audit_creation_method SHELXL-97
_cell_angle_alpha 90.00
_cell_angle_beta 90.00
_cell_angle_gamma 90.00
_cell_formula_units_Z 4
_cell_length_a 8.0237(14)
_cell_length_b 10.2293(14)
_cell_length_c 38.636(6)
_cell_measurement_reflns_used 61
_cell_measurement_temperature 173(2)
_cell_measurement_theta_max 12.5
_cell_measurement_theta_min 4.5
_cell_volume 3171.1(9)
_computing_cell_refinement XSCANS
_computing_data_collection 'XSCANS (Fait, 1991)'
_computing_data_reduction XSCANS
_computing_molecular_graphics 'XP (Siemens, 1994)'
_computing_publication_material SHELXL97
_computing_structure_refinement 'SHELXL97 (Sheldrick, 1997)'
_computing_structure_solution 'SHELXS97 (Sheldrick, 1990)'
_diffrn_ambient_temperature 173(2)
_diffrn_measured_fraction_theta_full 0.998
_diffrn_measured_fraction_theta_max 0.998
_diffrn_measurement_device_type 'Siemens P4'
_diffrn_measurement_method \w-scans
_diffrn_radiation_monochromator graphite
_diffrn_radiation_source 'fine-focus sealed tube'
_diffrn_radiation_type MoK\a
_diffrn_radiation_wavelength 0.71073
_diffrn_reflns_av_R_equivalents 0.0218
_diffrn_reflns_av_sigmaI/netI 0.0497
_diffrn_reflns_limit_h_max 10
_diffrn_reflns_limit_h_min -10
_diffrn_reflns_limit_k_max 0
_diffrn_reflns_limit_k_min -13
_diffrn_reflns_limit_l_max 50
_diffrn_reflns_limit_l_min 0
_diffrn_reflns_number 7824
_diffrn_reflns_theta_full 27.50
_diffrn_reflns_theta_max 27.50
_diffrn_reflns_theta_min 3.16
_diffrn_standards_decay_% 0
_diffrn_standards_interval_count 247
_diffrn_standards_number 3
_exptl_absorpt_coefficient_mu 0.158
_exptl_absorpt_correction_type none
_exptl_crystal_colour colourless
_exptl_crystal_density_diffrn 1.281
_exptl_crystal_density_method 'not measured'
_exptl_crystal_description tablet
_exptl_crystal_F_000 1288
_exptl_crystal_size_max 0.60
_exptl_crystal_size_mid 0.45
_exptl_crystal_size_min 0.25
_refine_diff_density_max 0.430
_refine_diff_density_min -0.276
_refine_ls_abs_structure_details 'Flack H D (1983), Acta Cryst. A39, 876-881'
_refine_ls_abs_structure_Flack -0.09(8)
_refine_ls_extinction_method none
_refine_ls_goodness_of_fit_ref 0.957
_refine_ls_hydrogen_treatment constr
_refine_ls_matrix_type full
_refine_ls_number_parameters 392
_refine_ls_number_reflns 7289
_refine_ls_number_restraints 0
_refine_ls_restrained_S_all 0.957
_refine_ls_R_factor_all 0.0636
_refine_ls_R_factor_gt 0.0446
_refine_ls_shift/su_max 0.018
_refine_ls_shift/su_mean 0.000
_refine_ls_structure_factor_coef Fsqd
_refine_ls_weighting_details 'calc w = 1/[\s^2^(Fo^2^)+(0.0643P)^2^] where P = (Fo^2^+2Fc^2^)/3'
_refine_ls_weighting_scheme calc
_refine_ls_wR_factor_gt 0.1046
_refine_ls_wR_factor_ref 0.1110
_reflns_number_gt 5529
_reflns_number_total 7289
_reflns_threshold_expression I>2\s(I)
_cod_data_source_file bt6201.cif
_cod_data_source_block 4
_cod_database_code 2201312
_cod_database_fobs_code 2201312

loop_
_symmetry_equiv_pos_as_xyz
'x, y, z'
'-x+1/2, -y, z+1/2'
'-x, y+1/2, -z+1/2'
'x+1/2, -y+1/2, -z'

loop_
_atom_site_label
_atom_site_fract_x
_atom_site_fract_y
_atom_site_fract_z
_atom_site_U_iso_or_equiv
_atom_site_adp_type
_atom_site_calc_flag
_atom_site_refinement_flags
_atom_site_occupancy
_atom_site_disorder_assembly
_atom_site_disorder_group
_atom_site_type_symbol
S 0.60092(7) 0.49702(6) 0.878323(16) 0.03099(13) Uani d . 1 . . S
O1 0.37769(19) 0.42109(14) 0.92324(4) 0.0277(3) Uani d . 1 . . O
O2 0.64631(18) 0.18940(15) 0.87778(4) 0.0304(4) Uani d . 1 . . O
O3 0.5351(2) 0.04489(14) 0.93768(4) 0.0304(4) Uani d . 1 . . O
O4 0.2138(2) 0.11383(15) 0.95799(4) 0.0341(4) Uani d . 1 . . O
O5 0.0610(2) 0.51253(18) 0.93864(5) 0.0414(4) Uani d . 1 . . O
O6 0.8998(3) 0.2544(3) 0.89351(7) 0.0785(8) Uani d . 1 . . O
O7 0.4022(3) -0.09843(16) 0.90312(4) 0.0432(4) Uani d . 1 . . O
O8 0.2244(3) 0.1743(2) 1.01388(5) 0.0497(5) Uani d . 1 . . O
O9 0.2129(3) 0.66015(19) 0.96802(5) 0.0523(5) Uani d . 1 . . O
N1 0.2985(3) 0.52590(19) 0.84962(6) 0.0386(5) Uani d . 1 . . N
C2 0.4462(3) 0.5818(2) 0.85412(6) 0.0297(5) Uani d . 1 . . C
C3 0.4818(3) 0.7062(2) 0.84100(6) 0.0266(5) Uani d . 1 . . C
C4 0.3653(3) 0.7689(2) 0.82020(6) 0.0331(5) Uani d . 1 . . C
C5 0.0740(4) 0.7722(3) 0.79327(9) 0.0528(8) Uani d . 1 . . C
H5A -0.0228 0.7914 0.8083 0.063 Uiso calc R 1 . . H
H5B 0.1161 0.8566 0.7843 0.063 Uiso calc R 1 . . H
C6 0.0156(5) 0.6917(4) 0.76345(9) 0.0723(10) Uani d . 1 . . C
H6A 0.1137 0.6502 0.7525 0.087 Uiso calc R 1 . . H
H6B -0.0356 0.7505 0.7461 0.087 Uiso calc R 1 . . H
C7 -0.1100(5) 0.5851(3) 0.77267(9) 0.0672(9) Uani d . 1 . . C
H7A -0.2078 0.6266 0.7838 0.081 Uiso calc R 1 . . H
H7B -0.1489 0.5435 0.7510 0.081 Uiso calc R 1 . . H
C8 -0.0437(4) 0.4786(3) 0.79671(10) 0.0707(10) Uani d . 1 . . C
H8A -0.1322 0.4122 0.8000 0.085 Uiso calc R 1 . . H
H8B 0.0514 0.4350 0.7852 0.085 Uiso calc R 1 . . H
C9 0.0117(3) 0.5247(3) 0.83142(9) 0.0523(8) Uani d . 1 . . C
H9A 0.0150 0.4488 0.8473 0.063 Uiso calc R 1 . . H
H9B -0.0724 0.5867 0.8405 0.063 Uiso calc R 1 . . H
C10 0.1800(3) 0.5906(3) 0.83190(7) 0.0407(6) Uani d . 1 . . C
C11 0.2089(3) 0.7105(3) 0.81512(7) 0.0403(6) Uani d . 1 . . C
C12 0.6375(3) 0.7688(2) 0.84973(6) 0.0310(5) Uani d . 1 . . C
N13 0.7596(3) 0.8178(2) 0.85719(7) 0.0454(6) Uani d . 1 . . N
C14 0.4056(3) 0.9003(2) 0.80537(6) 0.0328(5) Uani d . 1 . . C
C15 0.4877(4) 0.9112(3) 0.77388(7) 0.0430(6) Uani d . 1 . . C
H15 0.5193 0.8356 0.7612 0.052 Uiso calc R 1 . . H
C16 0.5222(4) 1.0348(3) 0.76147(8) 0.0530(8) Uani d . 1 . . C
H16 0.5783 1.0410 0.7399 0.064 Uiso calc R 1 . . H
N17 0.4835(4) 1.1445(2) 0.77724(7) 0.0569(7) Uani d . 1 . . N
C18 0.4039(6) 1.1327(3) 0.80750(8) 0.0648(10) Uani d . 1 . . C
H18 0.3732 1.2104 0.8194 0.078 Uiso calc R 1 . . H
C19 0.3636(4) 1.0138(3) 0.82255(7) 0.0513(8) Uani d . 1 . . C
H19 0.3082 1.0105 0.8443 0.062 Uiso calc R 1 . . H
C20 0.4705(3) 0.3686(2) 0.89534(6) 0.0250(5) Uani d . 1 . . C
H20 0.3915 0.3397 0.8768 0.030 Uiso calc R 1 . . H
C21 0.5714(3) 0.2505(2) 0.90755(6) 0.0249(5) Uani d . 1 . . C
H21 0.6568 0.2756 0.9252 0.030 Uiso calc R 1 . . H
C22 0.4460(3) 0.1521(2) 0.92205(6) 0.0260(5) Uani d . 1 . . C
H22 0.3760 0.1179 0.9027 0.031 Uiso calc R 1 . . H
C23 0.3333(3) 0.2134(2) 0.94904(6) 0.0271(5) Uani d . 1 . . C
H23 0.3995 0.2392 0.9699 0.033 Uiso calc R 1 . . H
C24 0.2474(3) 0.3324(2) 0.93358(6) 0.0299(5) Uani d . 1 . . C
H24 0.1830 0.3049 0.9126 0.036 Uiso calc R 1 . . H
C30 0.1334(3) 0.4050(2) 0.95776(7) 0.0378(6) Uani d . 1 . . C
H30A 0.0446 0.3461 0.9663 0.045 Uiso calc R 1 . . H
H30B 0.1969 0.4383 0.9779 0.045 Uiso calc R 1 . . H
C31 0.8125(3) 0.1985(3) 0.87389(8) 0.0404(6) Uani d . 1 . . C
C32 0.4965(3) -0.0777(2) 0.92633(6) 0.0337(6) Uani d . 1 . . C
C33 0.1739(3) 0.1009(3) 0.99221(7) 0.0371(6) Uani d . 1 . . C
C34 0.1195(3) 0.6331(2) 0.94491(7) 0.0398(6) Uani d . 1 . . C
C35 0.8684(4) 0.1336(3) 0.84150(8) 0.0544(8) Uani d . 1 . . C
H35A 0.9894 0.1427 0.8392 0.082 Uiso calc R 1 . . H
H35B 0.8134 0.1746 0.8216 0.082 Uiso calc R 1 . . H
H35C 0.8391 0.0406 0.8423 0.082 Uiso calc R 1 . . H
C36 0.5863(4) -0.1782(2) 0.94682(8) 0.0510(7) Uani d . 1 . . C
H36A 0.5232 -0.1975 0.9679 0.077 Uiso calc R 1 . . H
H36B 0.6970 -0.1454 0.9530 0.077 Uiso calc R 1 . . H
H36C 0.5978 -0.2581 0.9330 0.077 Uiso calc R 1 . . H
C37 0.0610(4) -0.0132(3) 0.99696(8) 0.0641(10) Uani d . 1 . . C
H37A 0.1169 -0.0928 0.9889 0.096 Uiso calc R 1 . . H
H37B -0.0413 0.0004 0.9836 0.096 Uiso calc R 1 . . H
H37C 0.0331 -0.0224 1.0215 0.096 Uiso calc R 1 . . H
C38 0.0523(4) 0.7278(3) 0.91904(9) 0.0583(8) Uani d . 1 . . C
H38A 0.0242 0.8101 0.9307 0.088 Uiso calc R 1 . . H
H38B -0.0479 0.6913 0.9083 0.088 Uiso calc R 1 . . H
H38C 0.1366 0.7443 0.9012 0.088 Uiso calc R 1 . . H

loop_
_atom_site_aniso_label
_atom_site_aniso_U_11
_atom_site_aniso_U_22
_atom_site_aniso_U_33
_atom_site_aniso_U_12
_atom_site_aniso_U_13
_atom_site_aniso_U_23
S 0.0260(2) 0.0266(3) 0.0404(3) -0.0020(3) -0.0022(3) 0.0103(3)
O1 0.0273(8) 0.0236(7) 0.0324(8) -0.0019(7) 0.0022(7) 0.0005(6)
O2 0.0286(8) 0.0297(8) 0.0329(8) -0.0016(6) 0.0038(7) -0.0010(7)
O3 0.0369(9) 0.0236(8) 0.0308(8) 0.0009(7) -0.0031(7) 0.0037(7)
O4 0.0398(9) 0.0316(9) 0.0308(9) -0.0115(8) 0.0083(7) -0.0031(7)
O5 0.0338(9) 0.0404(10) 0.0500(10) 0.0091(8) -0.0030(8) -0.0022(9)
O6 0.0296(11) 0.113(2) 0.0930(18) -0.0122(13) -0.0010(12) -0.0369(16)
O7 0.0637(12) 0.0300(9) 0.0359(10) -0.0035(10) -0.0083(10) -0.0049(8)
O8 0.0625(13) 0.0567(12) 0.0300(9) -0.0102(11) 0.0113(9) -0.0045(9)
O9 0.0686(13) 0.0436(11) 0.0448(11) -0.0002(11) -0.0083(11) -0.0048(9)
N1 0.0357(11) 0.0316(11) 0.0487(13) -0.0045(9) -0.0093(10) 0.0125(10)
C2 0.0293(11) 0.0283(11) 0.0316(12) 0.0003(9) -0.0022(10) 0.0044(10)
C3 0.0270(11) 0.0251(11) 0.0277(11) 0.0000(9) 0.0011(9) 0.0006(9)
C4 0.0387(14) 0.0262(12) 0.0343(13) 0.0002(10) -0.0039(11) 0.0023(10)
C5 0.0462(17) 0.0462(16) 0.0661(19) -0.0037(14) -0.0157(15) 0.0182(15)
C6 0.068(2) 0.085(3) 0.064(2) 0.004(2) -0.0282(19) 0.011(2)
C7 0.0564(19) 0.070(2) 0.075(2) -0.0084(19) -0.0307(18) -0.0021(19)
C8 0.0603(19) 0.054(2) 0.098(3) -0.0101(17) -0.032(2) -0.005(2)
C9 0.0404(14) 0.0435(17) 0.073(2) -0.0049(13) -0.0074(14) 0.0131(15)
C10 0.0349(13) 0.0384(14) 0.0487(16) -0.0023(12) -0.0054(12) 0.0023(13)
C11 0.0388(14) 0.0371(14) 0.0450(15) -0.0023(12) -0.0091(12) 0.0076(12)
C12 0.0353(13) 0.0228(11) 0.0350(13) 0.0030(10) -0.0003(11) 0.0052(10)
N13 0.0376(13) 0.0357(12) 0.0630(15) -0.0071(10) -0.0111(12) 0.0107(11)
C14 0.0377(13) 0.0268(11) 0.0338(13) -0.0008(11) -0.0117(11) 0.0056(10)
C15 0.0464(15) 0.0326(13) 0.0502(16) 0.0014(12) 0.0031(13) 0.0073(13)
C16 0.0529(17) 0.0488(18) 0.0574(19) -0.0078(14) 0.0003(15) 0.0204(15)
N17 0.0739(18) 0.0380(14) 0.0587(17) -0.0164(13) -0.0271(15) 0.0159(12)
C18 0.117(3) 0.0288(14) 0.0487(19) -0.0054(18) -0.030(2) 0.0007(13)
C19 0.088(2) 0.0362(14) 0.0297(13) 0.0044(16) -0.0110(14) 0.0005(12)
C20 0.0259(11) 0.0216(10) 0.0275(11) -0.0027(9) 0.0004(9) 0.0038(9)
C21 0.0233(11) 0.0258(11) 0.0255(11) -0.0007(9) -0.0023(9) 0.0008(9)
C22 0.0303(12) 0.0216(10) 0.0262(11) -0.0015(9) -0.0036(9) 0.0031(9)
C23 0.0276(11) 0.0276(11) 0.0263(11) -0.0065(9) 0.0009(9) 0.0020(9)
C24 0.0263(11) 0.0312(12) 0.0322(12) -0.0026(10) 0.0012(10) -0.0023(10)
C30 0.0350(14) 0.0378(13) 0.0406(14) 0.0060(12) 0.0075(12) 0.0025(12)
C31 0.0311(13) 0.0344(13) 0.0557(17) 0.0005(11) 0.0092(13) 0.0029(13)
C32 0.0459(15) 0.0260(12) 0.0292(12) 0.0015(11) 0.0078(11) 0.0006(10)
C33 0.0426(14) 0.0320(13) 0.0366(14) 0.0019(12) 0.0139(11) 0.0022(11)
C34 0.0392(14) 0.0404(14) 0.0397(14) 0.0127(12) 0.0036(13) -0.0072(12)
C35 0.0467(17) 0.0448(16) 0.072(2) -0.0011(13) 0.0281(16) -0.0024(14)
C36 0.076(2) 0.0284(13) 0.0486(16) 0.0112(14) -0.0056(16) 0.0065(12)
C37 0.085(2) 0.0420(17) 0.066(2) -0.0126(17) 0.0454(18) 0.0000(15)
C38 0.068(2) 0.0476(17) 0.0599(19) 0.0109(16) -0.0065(17) 0.0033(15)

loop_
_atom_type_symbol
_atom_type_description
_atom_type_scat_dispersion_real
_atom_type_scat_dispersion_imag
_atom_type_scat_source
C C 0.0033 0.0016 'International Tables Vol C Tables 4.2.6.8 and 6.1.1.4'
H H 0.0000 0.0000 'International Tables Vol C Tables 4.2.6.8 and 6.1.1.4'
N N 0.0061 0.0033 'International Tables Vol C Tables 4.2.6.8 and 6.1.1.4'
O O 0.0106 0.0060 'International Tables Vol C Tables 4.2.6.8 and 6.1.1.4'
S S 0.1246 0.1234 'International Tables Vol C Tables 4.2.6.8 and 6.1.1.4'

loop_
_geom_angle_atom_site_label_1
_geom_angle_atom_site_label_2
_geom_angle_atom_site_label_3
_geom_angle
_geom_angle_publ_flag
C2 S C20 98.15(11) y
C20 O1 C24 110.72(16) ?
C31 O2 C21 118.2(2) ?
C32 O3 C22 116.89(18) ?
C33 O4 C23 117.14(19) ?
C34 O5 C30 117.8(2) ?
C2 N1 C10 119.1(2) y
N1 C2 C3 121.7(2) ?
N1 C2 S 118.82(17) ?
C3 C2 S 119.42(17) ?
C4 C3 C2 119.5(2) ?
C4 C3 C12 120.8(2) ?
C2 C3 C12 119.7(2) ?
C3 C4 C11 119.1(2) ?
C3 C4 C14 119.4(2) ?
C11 C4 C14 121.5(2) ?
C6 C5 C11 115.2(3) ?
C6 C5 H5A 108.5 ?
C11 C5 H5A 108.5 ?
C6 C5 H5B 108.5 ?
C11 C5 H5B 108.5 ?
H5A C5 H5B 107.5 ?
C5 C6 C7 114.9(3) ?
C5 C6 H6A 108.5 ?
C7 C6 H6A 108.5 ?
C5 C6 H6B 108.5 ?
C7 C6 H6B 108.5 ?
H6A C6 H6B 107.5 ?
C8 C7 C6 114.9(3) ?
C8 C7 H7A 108.5 ?
C6 C7 H7A 108.5 ?
C8 C7 H7B 108.5 ?
C6 C7 H7B 108.5 ?
H7A C7 H7B 107.5 ?
C9 C8 C7 115.2(3) ?
C9 C8 H8A 108.5 ?
C7 C8 H8A 108.5 ?
C9 C8 H8B 108.5 ?
C7 C8 H8B 108.5 ?
H8A C8 H8B 107.5 ?
C8 C9 C10 114.8(3) ?
C8 C9 H9A 108.6 ?
C10 C9 H9A 108.6 ?
C8 C9 H9B 108.6 ?
C10 C9 H9B 108.6 ?
H9A C9 H9B 107.5 ?
N1 C10 C11 123.2(2) ?
N1 C10 C9 114.7(2) ?
C11 C10 C9 122.1(2) ?
C4 C11 C10 117.0(2) ?
C4 C11 C5 122.8(2) ?
C10 C11 C5 120.3(2) ?
N13 C12 C3 178.8(3) ?
C19 C14 C15 118.0(2) ?
C19 C14 C4 121.3(2) ?
C15 C14 C4 120.7(2) ?
C16 C15 C14 118.3(3) ?
C16 C15 H15 120.9 ?
C14 C15 H15 120.9 ?
N17 C16 C15 125.0(3) ?
N17 C16 H16 117.5 ?
C15 C16 H16 117.5 ?
C16 N17 C18 116.1(3) ?
N17 C18 C19 123.8(3) ?
N17 C18 H18 118.1 ?
C19 C18 H18 118.1 ?
C14 C19 C18 118.7(3) ?
C14 C19 H19 120.7 ?
C18 C19 H19 120.7 ?
O1 C20 C21 110.08(17) ?
O1 C20 S 107.84(14) ?
C21 C20 S 112.40(15) ?
O1 C20 H20 108.8 ?
C21 C20 H20 108.8 ?
S C20 H20 108.8 ?
O2 C21 C20 108.50(17) ?
O2 C21 C22 106.38(17) ?
C20 C21 C22 106.52(17) ?
O2 C21 H21 111.7 ?
C20 C21 H21 111.7 ?
C22 C21 H21 111.7 ?
O3 C22 C23 108.80(18) ?
O3 C22 C21 109.10(17) ?
C23 C22 C21 111.88(18) ?
O3 C22 H22 109.0 ?
C23 C22 H22 109.0 ?
C21 C22 H22 109.0 ?
O4 C23 C22 105.63(17) ?
O4 C23 C24 110.98(18) ?
C22 C23 C24 109.32(18) ?
O4 C23 H23 110.3 ?
C22 C23 H23 110.3 ?
C24 C23 H23 110.3 ?
O1 C24 C30 107.60(19) ?
O1 C24 C23 106.49(17) ?
C30 C24 C23 115.3(2) ?
O1 C24 H24 109.1 ?
C30 C24 H24 109.1 ?
C23 C24 H24 109.1 ?
O5 C30 C24 107.6(2) ?
O5 C30 H30A 110.2 ?
C24 C30 H30A 110.2 ?
O5 C30 H30B 110.2 ?
C24 C30 H30B 110.2 ?
H30A C30 H30B 108.5 ?
O6 C31 O2 123.4(3) ?
O6 C31 C35 125.4(3) ?
O2 C31 C35 111.2(3) ?
O7 C32 O3 123.3(2) ?
O7 C32 C36 125.9(2) ?
O3 C32 C36 110.8(2) ?
O8 C33 O4 122.5(2) ?
O8 C33 C37 127.8(3) ?
O4 C33 C37 109.7(2) ?
O9 C34 O5 124.4(2) ?
O9 C34 C38 125.1(3) ?
O5 C34 C38 110.5(2) ?
C31 C35 H35A 109.5 ?
C31 C35 H35B 109.5 ?
H35A C35 H35B 109.5 ?
C31 C35 H35C 109.5 ?
H35A C35 H35C 109.5 ?
H35B C35 H35C 109.5 ?
C32 C36 H36A 109.5 ?
C32 C36 H36B 109.5 ?
H36A C36 H36B 109.5 ?
C32 C36 H36C 109.5 ?
H36A C36 H36C 109.5 ?
H36B C36 H36C 109.5 ?
C33 C37 H37A 109.5 ?
C33 C37 H37B 109.5 ?
H37A C37 H37B 109.5 ?
C33 C37 H37C 109.5 ?
H37A C37 H37C 109.5 ?
H37B C37 H37C 109.5 ?
C34 C38 H38A 109.5 ?
C34 C38 H38B 109.5 ?
H38A C38 H38B 109.5 ?
C34 C38 H38C 109.5 ?
H38A C38 H38C 109.5 ?
H38B C38 H38C 109.5 ?

loop_
_geom_bond_atom_site_label_1
_geom_bond_atom_site_label_2
_geom_bond_site_symmetry_2
_geom_bond_distance
_geom_bond_publ_flag
S C2 . 1.780(2) y
S C20 . 1.803(2) y
O1 C20 . 1.416(3) ?
O1 C24 . 1.441(3) ?
O2 C31 . 1.345(3) ?
O2 C21 . 1.440(3) ?
O3 C32 . 1.364(3) ?
O3 C22 . 1.442(3) ?
O4 C33 . 1.367(3) ?
O4 C23 . 1.441(3) ?
O5 C34 . 1.342(3) ?
O5 C30 . 1.447(3) ?
O6 C31 . 1.179(3) ?
O7 C32 . 1.192(3) ?
O8 C33 . 1.195(3) ?
O9 C34 . 1.198(3) ?
N1 C2 . 1.327(3) y
N1 C10 . 1.346(3) y
C2 C3 . 1.399(3) ?
C3 C4 . 1.390(3) ?
C3 C12 . 1.444(3) ?
C4 C11 . 1.404(4) ?
C4 C14 . 1.496(3) ?
C5 C6 . 1.492(5) ?
C5 C11 . 1.510(4) ?
C5 H5A . 0.9900 ?
C5 H5B . 0.9900 ?
C6 C7 . 1.527(5) ?
C6 H6A . 0.9900 ?
C6 H6B . 0.9900 ?
C7 C8 . 1.527(5) ?
C7 H7A . 0.9900 ?
C7 H7B . 0.9900 ?
C8 C9 . 1.490(5) ?
C8 H8A . 0.9900 ?
C8 H8B . 0.9900 ?
C9 C10 . 1.510(4) ?
C9 H9A . 0.9900 ?
C9 H9B . 0.9900 ?
C10 C11 . 1.407(4) ?
C12 N13 . 1.138(3) ?
C14 C19 . 1.379(4) ?
C14 C15 . 1.388(4) ?
C15 C16 . 1.380(4) ?
C15 H15 . 0.9500 ?
C16 N17 . 1.315(4) ?
C16 H16 . 0.9500 ?
N17 C18 . 1.338(4) ?
C18 C19 . 1.387(4) ?
C18 H18 . 0.9500 ?
C19 H19 . 0.9500 ?
C20 C21 . 1.529(3) ?
C20 H20 . 1.0000 ?
C21 C22 . 1.529(3) ?
C21 H21 . 1.0000 ?
C22 C23 . 1.516(3) ?
C22 H22 . 1.0000 ?
C23 C24 . 1.521(3) ?
C23 H23 . 1.0000 ?
C24 C30 . 1.504(3) ?
C24 H24 . 1.0000 ?
C30 H30A . 0.9900 ?
C30 H30B . 0.9900 ?
C31 C35 . 1.486(4) ?
C32 C36 . 1.484(4) ?
C33 C37 . 1.489(4) ?
C34 C38 . 1.493(4) ?
C35 H35A . 0.9800 ?
C35 H35B . 0.9800 ?
C35 H35C . 0.9800 ?
C36 H36A . 0.9800 ?
C36 H36B . 0.9800 ?
C36 H36C . 0.9800 ?
C37 H37A . 0.9800 ?
C37 H37B . 0.9800 ?
C37 H37C . 0.9800 ?
C38 H38A . 0.9800 ?
C38 H38B . 0.9800 ?
C38 H38C . 0.9800 ?

loop_
_geom_hbond_atom_site_label_D
_geom_hbond_atom_site_label_H
_geom_hbond_atom_site_label_A
_geom_hbond_site_symmetry_A
_geom_hbond_distance_DH
_geom_hbond_distance_HA
_geom_hbond_distance_DA
_geom_hbond_angle_DHA
C37 H37C O1 4_457 0.98 2.68 3.544(3) 147.2
C24 H24 O6 1_455 1.00 2.45 3.288(3) 141.6
C19 H19 O7 1_565 0.95 2.64 3.332(3) 129.9
C38 H38C O7 1_565 0.98 2.67 3.379(4) 129.4
C21 H21 O8 4_557 1.00 2.47 3.364(3) 148.6
C5 H5A N13 1_455 0.99 2.59 3.561(4) 168.3
C35 H35C N13 1_545 0.98 2.44 3.401(4) 168.2
C15 H15 N17 3_646 0.95 2.45 3.375(4) 163.3

loop_
_geom_torsion_atom_site_label_1
_geom_torsion_atom_site_label_2
_geom_torsion_atom_site_label_3
_geom_torsion_atom_site_label_4
_geom_torsion
_geom_torsion_publ_flag
C10 N1 C2 C3 0.1(4) ?
C10 N1 C2 S 178.7(2) ?
C20 S C2 N1 -10.7(2) ?
C20 S C2 C3 167.95(19) y
N1 C2 C3 C4 -5.6(4) ?
S C2 C3 C4 175.83(18) ?
N1 C2 C3 C12 173.3(2) ?
S C2 C3 C12 -5.3(3) ?
C2 C3 C4 C11 5.1(4) ?
C12 C3 C4 C11 -173.7(2) ?
C2 C3 C4 C14 -178.2(2) ?
C12 C3 C4 C14 2.9(3) ?
C11 C5 C6 C7 80.5(4) ?
C5 C6 C7 C8 -63.8(4) ?
C6 C7 C8 C9 61.4(5) ?
C7 C8 C9 C10 -77.5(4) ?
C2 N1 C10 C11 5.8(4) ?
C2 N1 C10 C9 -174.0(3) ?
C8 C9 C10 N1 -114.2(3) ?
C8 C9 C10 C11 66.0(4) ?
C3 C4 C11 C10 0.4(4) ?
C14 C4 C11 C10 -176.2(2) ?
C3 C4 C11 C5 179.4(3) ?
C14 C4 C11 C5 2.8(4) ?
N1 C10 C11 C4 -6.0(4) ?
C9 C10 C11 C4 173.8(3) ?
N1 C10 C11 C5 175.0(3) ?
C9 C10 C11 C5 -5.2(4) ?
C6 C5 C11 C4 121.1(3) ?
C6 C5 C11 C10 -59.9(4) ?
C4 C3 C12 N13 126(12) ?
C2 C3 C12 N13 -53(12) ?
C3 C4 C14 C19 -91.6(3) ?
C11 C4 C14 C19 85.0(3) ?
C3 C4 C14 C15 88.0(3) ?
C11 C4 C14 C15 -95.4(3) ?
C19 C14 C15 C16 -0.2(4) ?
C4 C14 C15 C16 -179.8(3) ?
C14 C15 C16 N17 0.1(5) ?
C15 C16 N17 C18 -0.3(5) ?
C16 N17 C18 C19 0.7(5) ?
C15 C14 C19 C18 0.5(4) ?
C4 C14 C19 C18 -179.9(3) ?
N17 C18 C19 C14 -0.8(5) ?
C24 O1 C20 C21 -68.6(2) y
C24 O1 C20 S 168.46(14) ?
C2 S C20 O1 -78.05(16) ?
C2 S C20 C21 160.43(17) y
C31 O2 C21 C20 110.0(2) ?
C31 O2 C21 C22 -135.8(2) ?
O1 C20 C21 O2 172.45(16) ?
S C20 C21 O2 -67.3(2) ?
O1 C20 C21 C22 58.3(2) y
S C20 C21 C22 178.51(15) ?
C32 O3 C22 C23 112.3(2) ?
C32 O3 C22 C21 -125.4(2) ?
O2 C21 C22 O3 71.0(2) ?
C20 C21 C22 O3 -173.38(17) ?
O2 C21 C22 C23 -168.55(17) ?
C20 C21 C22 C23 -52.9(2) y
C33 O4 C23 C22 138.5(2) ?
C33 O4 C23 C24 -103.1(2) ?
O3 C22 C23 O4 -64.3(2) ?
C21 C22 C23 O4 175.06(17) ?
O3 C22 C23 C24 176.19(17) ?
C21 C22 C23 C24 55.6(2) y
C20 O1 C24 C30 -168.38(18) ?
C20 O1 C24 C23 67.5(2) y
O4 C23 C24 O1 -175.80(17) ?
C22 C23 C24 O1 -59.7(2) y
O4 C23 C24 C30 65.0(3) ?
C22 C23 C24 C30 -178.9(2) ?
C34 O5 C30 C24 -104.6(2) ?
O1 C24 C30 O5 62.4(2) ?
C23 C24 C30 O5 -178.97(19) ?
C21 O2 C31 O6 -0.3(4) ?
C21 O2 C31 C35 -178.5(2) ?
C22 O3 C32 O7 4.8(3) ?
C22 O3 C32 C36 -174.9(2) ?
C23 O4 C33 O8 5.7(4) ?
C23 O4 C33 C37 -175.1(2) ?
C30 O5 C34 O9 -9.4(4) ?
C30 O5 C34 C38 170.5(2) ?

loop_
_cod_related_entry_id
_cod_related_entry_database
_cod_related_entry_code
1 ChemSpider 24731831
